data_2022115
loop_
_publ_author_name
'Senior, Levi'
'Linden, Anthony'

_publ_section_title
;
 Halobismuth(III) salts with substituted aminopyridinium cations
;
_journal_coeditor_code FP3085
_journal_issue 6
_journal_name_full 'Acta Crystallographica Section C'
_journal_page_first
;
;
_journal_paper_doi 10.1107/S2053229620006130
_journal_volume 76
_journal_year 2020
_chemical_formula_iupac '(C6 H9 N2)4 [Bi2 Br10]'
_chemical_formula_moiety '4(C6 H9 N2 1+), Bi2 Br10 4-'
_chemical_formula_sum 'C24 H36 Bi2 Br10 N8'
_chemical_formula_weight 1653.67
_chemical_name_systematic
;
Tetrakis(2-amino-3-methylpyridinium)
di-\m-bromido-bis[tetrabromidobismuth(III)]
;
_space_group_crystal_system triclinic
_space_group_IT_number 2
_space_group_name_Hall '-P 1'
_space_group_name_H-M_alt 'P -1'
_atom_sites_solution_hydrogens geom
_atom_sites_solution_primary dual
_atom_sites_solution_secondary difmap
_audit_creation_method SHELXL-2018/3
_cell_angle_alpha 75.476(3)
_cell_angle_beta 86.926(3)
_cell_angle_gamma 89.221(2)
_cell_formula_units_Z 1
_cell_length_a 9.2145(3)
_cell_length_b 9.0678(2)
_cell_length_c 12.6314(4)
_cell_measurement_reflns_used 11813
_cell_measurement_temperature 160(2)
_cell_measurement_theta_max 29.0680
_cell_measurement_theta_min 3.1780
_cell_volume 1020.22(5)
_computing_cell_refinement
;
CrysAlis PRO (Rigaku OD, 2018)
;
_computing_data_collection
;
CrysAlis PRO (Rigaku OD, 2018)
;
_computing_data_reduction
;
CrysAlis PRO (Rigaku OD, 2018)
;
_computing_molecular_graphics
;
OLEX2 (Dolomanov <i>et al.</i>, 2009) and Mercury (Macrae <i>et al.</i>,
2020)
;
_computing_publication_material
;
SHELXL2018 (Sheldrick, 2015b) and PLATON (Spek, 2015,
2020)
;
_computing_structure_refinement
;
SHELXL2018 (Sheldrick, 2015b)
;
_computing_structure_solution
;
SHELXT2018 (Sheldrick, 2015a)
;
_diffrn_ambient_temperature 160(2)
_diffrn_detector 'CCD area detector'
_diffrn_detector_area_resol_mean 10.3801
_diffrn_measured_fraction_theta_full 0.999
_diffrn_measured_fraction_theta_max 0.895
_diffrn_measurement_device 'four-circle \k-geometry diffractometer'
_diffrn_measurement_device_type 'Oxford Diffraction SuperNova dual radiation'
_diffrn_measurement_method '\w scans'
_diffrn_radiation_monochromator mirror
_diffrn_radiation_probe x-ray
_diffrn_radiation_type 'Mo K\a'
_diffrn_radiation_wavelength 0.71073
_diffrn_reflns_av_R_equivalents 0.0455
_diffrn_reflns_av_unetI/netI 0.0394
_diffrn_reflns_limit_h_max 12
_diffrn_reflns_limit_h_min -12
_diffrn_reflns_limit_k_max 11
_diffrn_reflns_limit_k_min -12
_diffrn_reflns_limit_l_max 17
_diffrn_reflns_limit_l_min -17
_diffrn_reflns_number 22534
_diffrn_reflns_theta_full 25.242
_diffrn_reflns_theta_max 29.572
_diffrn_reflns_theta_min 2.840
_diffrn_source 'micro-focus sealed X-ray tube'
_exptl_absorpt_coefficient_mu 18.433
_exptl_absorpt_correction_T_max 1.00000
_exptl_absorpt_correction_T_min 0.27432
_exptl_absorpt_correction_type multi-scan
_exptl_absorpt_process_details
;
(CrysAlis PRO; Rigaku OD, 2018)
;
_exptl_crystal_colour yellow
_exptl_crystal_density_diffrn 2.692
_exptl_crystal_description needle
_exptl_crystal_F_000 752
_exptl_crystal_size_max 0.15
_exptl_crystal_size_mid 0.14
_exptl_crystal_size_min 0.07
_refine_diff_density_max 1.523
_refine_diff_density_min -1.772
_refine_ls_extinction_coef 0.00191(12)
_refine_ls_extinction_expression Fc^*^=kFc[1+0.001xFc^2^\l^3^/sin(2\q)]^-1/4^
_refine_ls_extinction_method
;
SHELXL2018 (Sheldrick, 2015b)
;
_refine_ls_goodness_of_fit_ref 1.059
_refine_ls_hydrogen_treatment constr
_refine_ls_matrix_type full
_refine_ls_number_parameters 202
_refine_ls_number_reflns 5122
_refine_ls_number_restraints 0
_refine_ls_restrained_S_all 1.059
_refine_ls_R_factor_all 0.0347
_refine_ls_R_factor_gt 0.0282
_refine_ls_shift/su_max 0.001
_refine_ls_shift/su_mean 0.000
_refine_ls_structure_factor_coef Fsqd
_refine_ls_weighting_details 'w=1/[\s^2^(Fo^2^)+(0.0239P)^2^] where P=(Fo^2^+2Fc^2^)/3'
_refine_ls_weighting_scheme calc
_refine_ls_wR_factor_gt 0.0558
_refine_ls_wR_factor_ref 0.0592
_reflns_number_gt 4575
_reflns_number_total 5122
_reflns_threshold_expression 'I > 2\s(I)'
_cod_data_source_file fp3085sup1.cif
_cod_data_source_block 3
_cod_database_code 2022115
_shelx_space_group_comment
;
The symmetry employed for this shelxl refinement is uniquely defined
by the following loop, which should always be used as a source of
symmetry information in preference to the above space-group names.
They are only intended as comments.
;
_shelx_estimated_absorpt_t_min 0.169
_shelx_estimated_absorpt_t_max 0.359

loop_
_space_group_symop_operation_xyz
'x, y, z'
'-x, -y, -z'

loop_
_atom_site_type_symbol
_atom_site_label
_atom_site_fract_x
_atom_site_fract_y
_atom_site_fract_z
_atom_site_U_iso_or_equiv
_atom_site_adp_type
_atom_site_calc_flag
_atom_site_occupancy
_atom_site_disorder_assembly
_atom_site_disorder_group
Bi Bi1 0.50924(2) 0.39135(2) 0.18009(2) 0.01729(6) Uani d 1 . .
Br Br1 0.49907(5) 0.10892(4) 0.31794(3) 0.03099(11) Uani d 1 . .
Br Br2 0.54101(5) 0.53721(5) 0.34378(3) 0.03024(11) Uani d 1 . .
Br Br3 0.80913(4) 0.36706(5) 0.14958(4) 0.02761(10) Uani d 1 . .
Br Br4 0.19658(4) 0.42565(5) 0.20682(3) 0.02398(10) Uani d 1 . .
Br Br5 0.47475(5) 0.28502(5) -0.02029(3) 0.02953(11) Uani d 1 . .
N N1 0.1423(4) 0.6474(4) 0.3917(3) 0.0233(7) Uani d 1 . .
H H1 0.182106 0.594938 0.347717 0.028 Uiso calc 1 . .
N N2 -0.0819(4) 0.5842(4) 0.3417(3) 0.0236(7) Uani d 1 . .
H H21 -0.038140 0.531909 0.299312 0.028 Uiso calc 1 . .
H H22 -0.177440 0.589217 0.346206 0.028 Uiso calc 1 . .
C C1 -0.0037(4) 0.6559(4) 0.3992(3) 0.0186(8) Uani d 1 . .
C C2 -0.0686(4) 0.7419(4) 0.4696(3) 0.0203(8) Uani d 1 . .
C C3 0.0223(5) 0.8057(4) 0.5276(3) 0.0261(9) Uani d 1 . .
H H31 -0.018820 0.860328 0.576999 0.031 Uiso calc 1 . .
C C4 0.1735(5) 0.7937(5) 0.5173(4) 0.0307(10) Uani d 1 . .
H H4 0.233970 0.840133 0.558282 0.037 Uiso calc 1 . .
C C5 0.2323(5) 0.7145(5) 0.4475(4) 0.0302(10) Uani d 1 . .
H H5 0.334778 0.706145 0.437882 0.036 Uiso calc 1 . .
C C6 -0.2303(5) 0.7586(5) 0.4778(3) 0.0287(10) Uani d 1 . .
H H61 -0.264979 0.808926 0.405592 0.043 Uiso calc 1 . .
H H62 -0.256672 0.820236 0.529537 0.043 Uiso calc 1 . .
H H63 -0.275192 0.657767 0.503642 0.043 Uiso calc 1 . .
N N3 0.1565(5) 0.8165(4) 0.0970(3) 0.0442(11) Uani d 1 . .
H H3 0.203006 0.755442 0.062552 0.053 Uiso calc 1 . .
N N4 -0.0543(5) 0.7318(4) 0.0450(3) 0.0449(11) Uani d 1 . .
H H41 -0.003796 0.673130 0.010658 0.054 Uiso calc 1 . .
H H42 -0.149760 0.732884 0.044756 0.054 Uiso calc 1 . .
C C7 0.0126(6) 0.8173(5) 0.0962(4) 0.0335(11) Uani d 1 . .
C C8 -0.0674(5) 0.9164(4) 0.1518(3) 0.0259(9) Uani d 1 . .
C C9 0.0146(5) 1.0014(5) 0.1998(4) 0.0341(11) Uani d 1 . .
H H9 -0.034406 1.068018 0.237036 0.041 Uiso calc 1 . .
C C10 0.1645(6) 0.9982(6) 0.1983(4) 0.0490(15) Uani d 1 . .
H H10 0.215978 1.061851 0.232809 0.059 Uiso calc 1 . .
C C11 0.2389(6) 0.9005(5) 0.1457(4) 0.0445(13) Uani d 1 . .
H H11 0.341889 0.892861 0.143944 0.053 Uiso calc 1 . .
C C12 -0.2276(5) 0.9185(5) 0.1540(4) 0.0398(12) Uani d 1 . .
H H121 -0.259677 0.944393 0.078855 0.060 Uiso calc 1 . .
H H122 -0.264395 0.994630 0.191737 0.060 Uiso calc 1 . .
H H123 -0.265109 0.817750 0.192919 0.060 Uiso calc 1 . .

loop_
_atom_site_aniso_label
_atom_site_aniso_U_11
_atom_site_aniso_U_22
_atom_site_aniso_U_33
_atom_site_aniso_U_12
_atom_site_aniso_U_13
_atom_site_aniso_U_23
Bi1 0.01270(9) 0.02202(9) 0.01806(9) 0.00003(6) -0.00008(6) -0.00686(6)
Br1 0.0271(3) 0.0268(2) 0.0350(3) 0.00156(19) 0.0008(2) -0.00079(19)
Br2 0.0243(2) 0.0457(3) 0.0272(2) -0.0019(2) -0.00147(18) -0.02122(19)
Br3 0.0127(2) 0.0323(2) 0.0384(2) 0.00028(17) 0.00157(18) -0.01046(19)
Br4 0.0124(2) 0.0303(2) 0.0308(2) 0.00217(16) -0.00031(17) -0.01082(17)
Br5 0.0410(3) 0.0264(2) 0.0239(2) -0.00511(19) -0.00182(19) -0.01101(17)
N1 0.022(2) 0.0224(17) 0.0241(17) 0.0033(14) 0.0047(15) -0.0044(14)
N2 0.023(2) 0.0247(17) 0.0255(18) 0.0037(14) 0.0000(15) -0.0101(14)
C1 0.022(2) 0.0142(18) 0.0164(18) 0.0039(16) -0.0002(16) 0.0020(14)
C2 0.022(2) 0.0163(18) 0.0195(19) 0.0019(16) -0.0004(17) 0.0000(15)
C3 0.034(3) 0.020(2) 0.023(2) 0.0015(18) -0.0022(19) -0.0051(17)
C4 0.026(3) 0.030(2) 0.038(3) -0.0017(19) -0.011(2) -0.010(2)
C5 0.022(2) 0.030(2) 0.035(2) -0.0020(19) -0.004(2) -0.0022(19)
C6 0.026(3) 0.034(2) 0.029(2) 0.0040(19) 0.0025(19) -0.0127(19)
N3 0.039(3) 0.033(2) 0.049(3) 0.0100(19) 0.018(2) 0.0064(19)
N4 0.064(3) 0.037(2) 0.036(2) -0.010(2) 0.014(2) -0.0153(19)
C7 0.044(3) 0.023(2) 0.027(2) -0.006(2) 0.008(2) 0.0039(18)
C8 0.036(3) 0.021(2) 0.019(2) 0.0014(19) -0.0012(19) -0.0025(16)
C9 0.029(3) 0.033(2) 0.037(3) 0.004(2) -0.006(2) 0.001(2)
C10 0.056(4) 0.036(3) 0.050(3) -0.012(3) -0.021(3) 0.004(2)
C11 0.044(3) 0.032(3) 0.048(3) -0.002(2) 0.008(3) 0.005(2)
C12 0.033(3) 0.044(3) 0.041(3) -0.001(2) 0.001(2) -0.009(2)

loop_
_atom_type_symbol
_atom_type_description
_atom_type_scat_dispersion_real
_atom_type_scat_dispersion_imag
_atom_type_scat_source
C C 0.0033 0.0016 'International Tables Vol C Tables 4.2.6.8 and 6.1.1.4'
H H 0.0000 0.0000 'International Tables Vol C Tables 4.2.6.8 and 6.1.1.4'
Bi Bi -4.1077 10.2566 'International Tables Vol C Tables 4.2.6.8 and 6.1.1.4'
Br Br -0.2901 2.4595 'International Tables Vol C Tables 4.2.6.8 and 6.1.1.4'
N N 0.0061 0.0033 'International Tables Vol C Tables 4.2.6.8 and 6.1.1.4'

loop_
_geom_angle_atom_site_label_1
_geom_angle_atom_site_label_2
_geom_angle_atom_site_label_3
_geom_angle_site_symmetry_1
_geom_angle_site_symmetry_3
_geom_angle
_geom_angle_publ_flag
Br1 Bi1 Br2 . . 94.306(14) ?
Br1 Bi1 Br3 . . 90.383(13) ?
Br2 Bi1 Br3 . . 91.286(13) ?
Br1 Bi1 Br4 . . 91.388(13) ?
Br2 Bi1 Br4 . . 88.747(13) ?
Br3 Bi1 Br4 . . 178.221(12) ?
Br1 Bi1 Br5 . . 95.067(13) ?
Br2 Bi1 Br5 . . 170.620(13) ?
Br3 Bi1 Br5 . . 89.036(13) ?
Br4 Bi1 Br5 . . 90.642(13) ?
Br1 Bi1 Br5 . 2_665 179.186(13) ?
Br2 Bi1 Br5 . 2_665 85.969(13) ?
Br3 Bi1 Br5 . 2_665 88.844(13) ?
Br4 Bi1 Br5 . 2_665 89.383(13) ?
Br5 Bi1 Br5 . 2_665 84.665(12) ?
Bi1 Br5 Bi1 . 2_665 95.335(12) y
C1 N1 C5 . . 124.3(4) ?
C1 N1 H1 . . 117.9 ?
C5 N1 H1 . . 117.9 ?
C1 N2 H21 . . 120.0 ?
C1 N2 H22 . . 120.0 ?
H21 N2 H22 . . 120.0 ?
N2 C1 N1 . . 119.4(3) ?
N2 C1 C2 . . 122.5(4) ?
N1 C1 C2 . . 118.0(4) ?
C3 C2 C1 . . 117.4(4) ?
C3 C2 C6 . . 122.7(4) ?
C1 C2 C6 . . 119.9(4) ?
C2 C3 C4 . . 122.6(4) ?
C2 C3 H31 . . 118.7 ?
C4 C3 H31 . . 118.7 ?
C5 C4 C3 . . 118.7(4) ?
C5 C4 H4 . . 120.6 ?
C3 C4 H4 . . 120.6 ?
C4 C5 N1 . . 119.0(4) ?
C4 C5 H5 . . 120.5 ?
N1 C5 H5 . . 120.5 ?
C2 C6 H61 . . 109.5 ?
C2 C6 H62 . . 109.5 ?
H61 C6 H62 . . 109.5 ?
C2 C6 H63 . . 109.5 ?
H61 C6 H63 . . 109.5 ?
H62 C6 H63 . . 109.5 ?
C7 N3 C11 . . 126.4(5) ?
C7 N3 H3 . . 116.8 ?
C11 N3 H3 . . 116.8 ?
C7 N4 H41 . . 120.0 ?
C7 N4 H42 . . 120.0 ?
H41 N4 H42 . . 120.0 ?
N4 C7 N3 . . 120.5(5) ?
N4 C7 C8 . . 121.2(5) ?
N3 C7 C8 . . 118.3(4) ?
C9 C8 C7 . . 115.4(4) ?
C9 C8 C12 . . 124.8(4) ?
C7 C8 C12 . . 119.8(4) ?
C8 C9 C10 . . 124.6(5) ?
C8 C9 H9 . . 117.7 ?
C10 C9 H9 . . 117.7 ?
C9 C10 C11 . . 118.9(5) ?
C9 C10 H10 . . 120.5 ?
C11 C10 H10 . . 120.5 ?
N3 C11 C10 . . 116.3(5) ?
N3 C11 H11 . . 121.8 ?
C10 C11 H11 . . 121.8 ?
C8 C12 H121 . . 109.5 ?
C8 C12 H122 . . 109.5 ?
H121 C12 H122 . . 109.5 ?
C8 C12 H123 . . 109.5 ?
H121 C12 H123 . . 109.5 ?
H122 C12 H123 . . 109.5 ?

loop_
_geom_bond_atom_site_label_1
_geom_bond_atom_site_label_2
_geom_bond_site_symmetry_2
_geom_bond_distance
_geom_bond_publ_flag
Bi1 Br1 . 2.7114(4) y
Bi1 Br2 . 2.7491(4) y
Bi1 Br3 . 2.7830(4) y
Bi1 Br4 . 2.9043(4) y
Bi1 Br5 . 2.9590(4) y
Bi1 Br5 2_665 3.1172(4) y
N1 C1 . 1.347(5) ?
N1 C5 . 1.360(5) ?
N1 H1 . 0.8800 ?
N2 C1 . 1.331(5) y
N2 H21 . 0.8800 ?
N2 H22 . 0.8800 ?
C1 C2 . 1.426(5) ?
C2 C3 . 1.366(6) ?
C2 C6 . 1.497(6) ?
C3 C4 . 1.397(6) ?
C3 H31 . 0.9500 ?
C4 C5 . 1.357(6) ?
C4 H4 . 0.9500 ?
C5 H5 . 0.9500 ?
C6 H61 . 0.9800 ?
C6 H62 . 0.9800 ?
C6 H63 . 0.9800 ?
N3 C7 . 1.327(6) ?
N3 C11 . 1.355(7) ?
N3 H3 . 0.8800 ?
N4 C7 . 1.306(6) y
N4 H41 . 0.8800 ?
N4 H42 . 0.8800 ?
C7 C8 . 1.445(6) ?
C8 C9 . 1.354(6) ?
C8 C12 . 1.475(6) ?
C9 C10 . 1.381(7) ?
C9 H9 . 0.9500 ?
C10 C11 . 1.388(8) ?
C10 H10 . 0.9500 ?
C11 H11 . 0.9500 ?
C12 H121 . 0.9800 ?
C12 H122 . 0.9800 ?
C12 H123 . 0.9800 ?

loop_
_geom_hbond_atom_site_label_D
_geom_hbond_atom_site_label_H
_geom_hbond_atom_site_label_A
_geom_hbond_site_symmetry_A
_geom_hbond_distance_DH
_geom_hbond_distance_HA
_geom_hbond_distance_DA
_geom_hbond_angle_DHA
_geom_hbond_publ_flag
N1 H1 Br4 . 0.88 2.62 3.456(3) 158 yes
N2 H21 Br4 . 0.88 2.68 3.496(3) 154 yes
N2 H22 Br2 1_455 0.88 2.65 3.504(4) 165 yes
N3 H3 Br5 2_665 0.88 3.02 3.653(4) 130 yes
N4 H41 Br3 2_665 0.88 2.72 3.521(4) 152 yes
N4 H42 Br5 2_565 0.88 3.04 3.912(5) 173 yes

loop_
_geom_torsion_atom_site_label_1
_geom_torsion_atom_site_label_2
_geom_torsion_atom_site_label_3
_geom_torsion_atom_site_label_4
_geom_torsion_site_symmetry_1
_geom_torsion_site_symmetry_2
_geom_torsion_site_symmetry_3
_geom_torsion_site_symmetry_4
_geom_torsion
_geom_torsion_publ_flag
C5 N1 C1 N2 . . . . -179.2(4) ?
C5 N1 C1 C2 . . . . 0.6(5) ?
N2 C1 C2 C3 . . . . 177.6(3) ?
N1 C1 C2 C3 . . . . -2.2(5) ?
N2 C1 C2 C6 . . . . -2.2(6) ?
N1 C1 C2 C6 . . . . 178.0(3) ?
C1 C2 C3 C4 . . . . 2.2(6) ?
C6 C2 C3 C4 . . . . -178.0(4) ?
C2 C3 C4 C5 . . . . -0.6(6) ?
C3 C4 C5 N1 . . . . -1.2(6) ?
C1 N1 C5 C4 . . . . 1.2(6) ?
C11 N3 C7 N4 . . . . 179.2(4) ?
C11 N3 C7 C8 . . . . 0.1(7) ?
N4 C7 C8 C9 . . . . -178.6(4) ?
N3 C7 C8 C9 . . . . 0.4(6) ?
N4 C7 C8 C12 . . . . 1.8(6) ?
N3 C7 C8 C12 . . . . -179.1(4) ?
C7 C8 C9 C10 . . . . -0.1(7) ?
C12 C8 C9 C10 . . . . 179.4(4) ?
C8 C9 C10 C11 . . . . -0.8(7) ?
C7 N3 C11 C10 . . . . -1.0(7) ?
C9 C10 C11 N3 . . . . 1.3(7) ?

_cod_database_fobs_code 2022115
